data_2242767
loop_
_publ_author_name
'Antony, Priya'
'Inglebert, S. Antony'
'Ramaclus, Jerald V.'
'Sundaram, S. John'
'Sagayaraj, P.'

_publ_section_title
;
 Crystal structures of two stilbazole derivatives:
 bis{(<i>E</i>)-4-[4-(diethylamino)styryl]-1-methylpyridin-1-ium}
 tetraiodidocadmium(II) and
 (<i>E</i>)-4-[4-(diethylamino)styryl]-1-methylpyridin-1-ium
 4-methoxybenzenesulfonate monohydrate
;
_journal_coeditor_code SU5462
_journal_issue 12
_journal_name_full 'Acta Crystallographica Section E'
_journal_page_first 1891
_journal_page_last 1894
_journal_paper_doi 10.1107/S2056989018016808
_journal_volume 74
_journal_year 2018
_chemical_formula_iupac 'C18 H23 N2 +, C7 H7 O4 S -, H2 O'
_chemical_formula_moiety 'C18 H23 N2 +, C7 H7 O4 S -, H2 O'
_chemical_formula_sum 'C25 H32 N2 O5 S'
_chemical_formula_weight 472.59
_chemical_name_systematic
;
4-{2-[4-(Diethylamino)phenyl]ethenyl}-1-methylpyridin-1-ium
4-methoxybenzene-1-sulfonate monohydrate
;
_space_group_IT_number 2
_symmetry_cell_setting triclinic
_symmetry_space_group_name_Hall '-P 1'
_symmetry_space_group_name_H-M 'P -1'
_atom_sites_solution_hydrogens geom
_atom_sites_solution_primary direct
_atom_sites_solution_secondary difmap
_audit_creation_method SHELXL-97
_cell_angle_alpha 94.283(5)
_cell_angle_beta 101.647(5)
_cell_angle_gamma 99.112(5)
_cell_formula_units_Z 2
_cell_length_a 8.2481(6)
_cell_length_b 9.7963(9)
_cell_length_c 15.5409(14)
_cell_measurement_reflns_used 4253
_cell_measurement_temperature 296(2)
_cell_measurement_theta_max 25.00
_cell_measurement_theta_min 3.02
_cell_volume 1206.93(18)
_computing_cell_refinement
;
APEX2 (Bruker, 2008)
;
_computing_data_collection
;
APEX2 (Bruker, 2008)
;
_computing_data_reduction
;
SAINT (Bruker, 2008)
;
_computing_molecular_graphics
;
ORTEP-3 for Windows (Farrugia, 2012) and Mercury (Macrae <i>et al.</i>,
2008)
;
_computing_publication_material
;
SHELXL97 (Sheldrick, 2008) and PLATON (Spek, 2009)
;
_computing_structure_refinement
;
SHELXL97 (Sheldrick, 2008)
;
_computing_structure_solution
;
SHELXS97 (Sheldrick, 2008)
;
_diffrn_ambient_temperature 296(2)
_diffrn_measured_fraction_theta_full 0.998
_diffrn_measured_fraction_theta_max 0.998
_diffrn_measurement_device_type 'Bruker Kappa APEXII CCD'
_diffrn_measurement_method '\w and \f scan'
_diffrn_radiation_monochromator graphite
_diffrn_radiation_source 'fine-focus sealed tube'
_diffrn_radiation_type MoK\a
_diffrn_radiation_wavelength 0.71073
_diffrn_reflns_av_R_equivalents 0.1671
_diffrn_reflns_av_sigmaI/netI 0.0964
_diffrn_reflns_limit_h_max 9
_diffrn_reflns_limit_h_min -9
_diffrn_reflns_limit_k_max 11
_diffrn_reflns_limit_k_min -11
_diffrn_reflns_limit_l_max 18
_diffrn_reflns_limit_l_min -18
_diffrn_reflns_number 25709
_diffrn_reflns_theta_full 25.00
_diffrn_reflns_theta_max 25.00
_diffrn_reflns_theta_min 3.02
_diffrn_standards_decay_% 0
_exptl_absorpt_coefficient_mu 0.173
_exptl_absorpt_correction_T_max 0.969
_exptl_absorpt_correction_T_min 0.940
_exptl_absorpt_correction_type multi-scan
_exptl_absorpt_process_details
;
(SADABS; Bruker, 2008)
;
_exptl_crystal_colour red
_exptl_crystal_density_diffrn 1.300
_exptl_crystal_density_method 'not measured'
_exptl_crystal_description block
_exptl_crystal_F_000 504
_exptl_crystal_size_max 0.38
_exptl_crystal_size_mid 0.30
_exptl_crystal_size_min 0.18
_refine_diff_density_max 0.297
_refine_diff_density_min -0.220
_refine_ls_extinction_coef 0.0075(14)
_refine_ls_extinction_expression Fc^*^=kFc[1+0.001xFc^2^\l^3^/sin(2\q)]^-1/4^
_refine_ls_extinction_method
;
SHELXL97 (Sheldrick, 2008)
;
_refine_ls_goodness_of_fit_ref 1.069
_refine_ls_hydrogen_treatment mixed
_refine_ls_matrix_type full
_refine_ls_number_parameters 306
_refine_ls_number_reflns 4253
_refine_ls_number_restraints 0
_refine_ls_restrained_S_all 1.069
_refine_ls_R_factor_all 0.1565
_refine_ls_R_factor_gt 0.0798
_refine_ls_shift/su_max 0.000
_refine_ls_shift/su_mean 0.000
_refine_ls_structure_factor_coef Fsqd
_refine_ls_weighting_details 'calc w=1/[\s^2^(Fo^2^)+(0.0418P)^2^+1.3526P] where P=(Fo^2^+2Fc^2^)/3'
_refine_ls_weighting_scheme calc
_refine_ls_wR_factor_gt 0.1365
_refine_ls_wR_factor_ref 0.1611
_reflns_number_gt 2396
_reflns_number_total 4253
_reflns_threshold_expression >2sigma(I)
_cod_data_source_file su5462sup1.cif
_cod_data_source_block II
_cod_original_sg_symbol_Hall -P1
_cod_original_sg_symbol_H-M P-1
_cod_database_code 2242767

loop_
_symmetry_equiv_pos_as_xyz
'x, y, z'
'-x, -y, -z'

loop_
_atom_site_type_symbol
_atom_site_label
_atom_site_fract_x
_atom_site_fract_y
_atom_site_fract_z
_atom_site_U_iso_or_equiv
_atom_site_adp_type
_atom_site_calc_flag
_atom_site_refinement_flags
_atom_site_occupancy
_atom_site_symmetry_multiplicity
C C1 1.8223(5) 0.6523(6) 0.4728(3) 0.0666(16) Uani d . 1 1
H H16A 1.8691 0.5725 0.4575 0.100 Uiso calc R 1 1
H H16B 1.8368 0.6672 0.5359 0.100 Uiso calc R 1 1
H H16C 1.8788 0.7327 0.4522 0.100 Uiso calc R 1 1
C C2 1.5563(5) 0.7352(5) 0.4278(3) 0.0565(14) Uani d . 1 1
H H15 1.6137 0.8236 0.4519 0.068 Uiso calc R 1 1
C C3 1.3901(5) 0.7177(5) 0.3904(3) 0.0505(13) Uani d . 1 1
H H14 1.3355 0.7938 0.3893 0.061 Uiso calc R 1 1
C C4 1.3003(5) 0.5865(5) 0.3536(3) 0.0360(11) Uani d . 1 1
C C5 1.3915(5) 0.4783(5) 0.3598(3) 0.0444(12) Uani d . 1 1
H H18 1.3367 0.3883 0.3379 0.053 Uiso calc R 1 1
C C6 1.5597(5) 0.5008(5) 0.3973(3) 0.0466(12) Uani d . 1 1
H H17 1.6180 0.4268 0.3994 0.056 Uiso calc R 1 1
C C7 1.1240(5) 0.5583(5) 0.3109(3) 0.0409(11) Uani d . 1 1
H H12 1.0741 0.4656 0.2943 0.049 Uiso calc R 1 1
C C8 1.0267(5) 0.6531(5) 0.2931(3) 0.0400(11) Uani d . 1 1
H H11 1.0770 0.7455 0.3109 0.048 Uiso calc R 1 1
C C9 0.8504(5) 0.6276(5) 0.2488(3) 0.0346(10) Uani d . 1 1
C C10 0.7625(5) 0.7379(4) 0.2380(3) 0.0392(11) Uani d . 1 1
H H9 0.8197 0.8277 0.2585 0.047 Uiso calc R 1 1
C C11 0.5938(5) 0.7186(4) 0.1981(3) 0.0377(11) Uani d . 1 1
H H6 0.5404 0.7951 0.1914 0.045 Uiso calc R 1 1
C C12 0.5027(5) 0.5848(4) 0.1678(3) 0.0342(10) Uani d . 1 1
C C13 0.5919(5) 0.4738(4) 0.1788(3) 0.0375(11) Uani d . 1 1
H H7 0.5354 0.3835 0.1592 0.045 Uiso calc R 1 1
C C14 0.7586(5) 0.4953(4) 0.2173(3) 0.0368(11) Uani d . 1 1
H H8 0.8130 0.4192 0.2228 0.044 Uiso calc R 1 1
C C15 0.2459(5) 0.6762(5) 0.1087(3) 0.0469(12) Uani d . 1 1
H H2A 0.2845 0.7525 0.1557 0.056 Uiso calc R 1 1
H H2B 0.1265 0.6458 0.1044 0.056 Uiso calc R 1 1
C C16 0.2708(7) 0.7292(5) 0.0234(3) 0.0673(15) Uani d . 1 1
H H1A 0.3878 0.7656 0.0282 0.101 Uiso calc R 1 1
H H1B 0.2063 0.8016 0.0109 0.101 Uiso calc R 1 1
H H1C 0.2343 0.6545 -0.0236 0.101 Uiso calc R 1 1
C C17 0.2467(6) 0.3604(5) 0.0164(3) 0.0712(16) Uani d . 1 1
H H3A 0.1996 0.4155 -0.0275 0.107 Uiso calc R 1 1
H H3B 0.1848 0.2669 0.0045 0.107 Uiso calc R 1 1
H H3C 0.3622 0.3598 0.0146 0.107 Uiso calc R 1 1
C C18 0.2363(5) 0.4213(5) 0.1064(3) 0.0510(13) Uani d . 1 1
H H4A 0.1193 0.4231 0.1070 0.061 Uiso calc R 1 1
H H4B 0.2765 0.3610 0.1496 0.061 Uiso calc R 1 1
C C19 0.9837(5) 0.9933(6) 0.8722(3) 0.0708(17) Uani d . 1 1
H H19A 0.9936 0.9136 0.8351 0.106 Uiso calc R 1 1
H H19B 1.0760 1.0114 0.9227 0.106 Uiso calc R 1 1
H H19C 0.9854 1.0726 0.8395 0.106 Uiso calc R 1 1
C C20 0.6835(5) 0.9375(4) 0.8384(3) 0.0351(10) Uani d . 1 1
C C21 0.5389(5) 0.9182(4) 0.8707(3) 0.0396(11) Uani d . 1 1
H H21 0.5454 0.9266 0.9313 0.048 Uiso calc R 1 1
C C22 0.3847(5) 0.8864(4) 0.8129(3) 0.0393(11) Uani d . 1 1
H H22 0.2873 0.8715 0.8349 0.047 Uiso calc R 1 1
C C23 0.3731(5) 0.8764(4) 0.7233(3) 0.0348(10) Uani d . 1 1
C C24 0.5190(6) 0.8983(5) 0.6920(3) 0.0495(12) Uani d . 1 1
H H24 0.5121 0.8918 0.6313 0.059 Uiso calc R 1 1
C C25 0.6738(5) 0.9292(5) 0.7482(3) 0.0467(12) Uani d . 1 1
H H25 0.7710 0.9444 0.7261 0.056 Uiso calc R 1 1
N N1 1.6404(4) 0.6282(4) 0.4310(2) 0.0452(10) Uani d . 1 1
N N2 0.3330(4) 0.5618(4) 0.1330(2) 0.0407(9) Uani d . 1 1
O O1 0.8308(3) 0.9673(3) 0.90069(18) 0.0489(8) Uani d . 1 1
O O2 0.0530(4) 0.7905(4) 0.6988(2) 0.0754(11) Uani d . 1 1
O O3 0.1484(4) 0.9579(4) 0.6101(3) 0.0907(14) Uani d . 1 1
O O4 0.1904(4) 0.7254(4) 0.5852(2) 0.0862(13) Uani d . 1 1
O O5 0.1888(5) 0.9840(5) 0.4312(3) 0.0791(12) Uani d G 1 1
H H5A 0.1915 0.9678 0.4844 0.119 Uiso d G 1 1
H H5B 0.0903 0.9951 0.4070 0.119 Uiso d G 1 1
S S1 0.17473(14) 0.83367(13) 0.64771(8) 0.0441(4) Uani d . 1 1

loop_
_atom_site_aniso_label
_atom_site_aniso_U_11
_atom_site_aniso_U_22
_atom_site_aniso_U_33
_atom_site_aniso_U_12
_atom_site_aniso_U_13
_atom_site_aniso_U_23
C1 0.031(2) 0.110(5) 0.057(3) 0.013(3) 0.004(2) 0.013(3)
C2 0.040(3) 0.057(4) 0.064(3) 0.000(2) 0.003(2) -0.004(3)
C3 0.038(3) 0.047(3) 0.066(3) 0.012(2) 0.007(2) 0.005(3)
C4 0.031(2) 0.049(3) 0.031(2) 0.008(2) 0.0116(19) 0.006(2)
C5 0.041(3) 0.050(3) 0.040(3) 0.010(2) 0.008(2) -0.003(2)
C6 0.043(3) 0.068(4) 0.032(3) 0.023(3) 0.009(2) -0.002(2)
C7 0.031(2) 0.053(3) 0.038(3) 0.008(2) 0.0069(19) 0.001(2)
C8 0.037(2) 0.046(3) 0.038(3) 0.002(2) 0.011(2) 0.007(2)
C9 0.032(2) 0.043(3) 0.029(2) 0.007(2) 0.0075(18) 0.004(2)
C10 0.039(2) 0.029(3) 0.046(3) 0.002(2) 0.007(2) -0.002(2)
C11 0.036(2) 0.032(3) 0.047(3) 0.013(2) 0.009(2) 0.004(2)
C12 0.033(2) 0.038(3) 0.032(2) 0.007(2) 0.0063(18) 0.007(2)
C13 0.037(2) 0.028(3) 0.045(3) 0.0047(19) 0.006(2) 0.006(2)
C14 0.039(2) 0.037(3) 0.037(3) 0.014(2) 0.007(2) 0.006(2)
C15 0.037(2) 0.049(3) 0.056(3) 0.016(2) 0.007(2) 0.003(3)
C16 0.091(4) 0.057(4) 0.060(4) 0.033(3) 0.013(3) 0.015(3)
C17 0.080(4) 0.060(4) 0.060(4) 0.005(3) -0.007(3) 0.000(3)
C18 0.040(3) 0.048(3) 0.062(3) 0.011(2) 0.003(2) 0.007(3)
C19 0.035(3) 0.104(5) 0.066(4) 0.000(3) 0.007(2) -0.003(3)
C20 0.037(2) 0.030(3) 0.037(3) 0.0075(19) 0.004(2) 0.006(2)
C21 0.044(3) 0.041(3) 0.034(3) 0.010(2) 0.008(2) 0.002(2)
C22 0.035(2) 0.039(3) 0.043(3) 0.007(2) 0.007(2) 0.005(2)
C23 0.041(2) 0.029(3) 0.035(3) 0.0110(19) 0.0020(19) 0.006(2)
C24 0.060(3) 0.058(3) 0.032(3) 0.012(2) 0.009(2) 0.008(2)
C25 0.041(3) 0.053(3) 0.046(3) 0.004(2) 0.010(2) 0.010(2)
N1 0.0282(19) 0.066(3) 0.041(2) 0.011(2) 0.0063(17) 0.003(2)
N2 0.0310(18) 0.033(2) 0.055(2) 0.0067(16) 0.0003(16) 0.0042(18)
O1 0.0372(17) 0.060(2) 0.0427(19) 0.0038(15) -0.0012(14) 0.0009(16)
O2 0.0422(19) 0.102(3) 0.073(3) 0.0049(19) -0.0002(18) 0.002(2)
O3 0.084(3) 0.063(3) 0.108(3) 0.019(2) -0.032(2) 0.032(2)
O4 0.057(2) 0.106(3) 0.078(3) 0.031(2) -0.0189(18) -0.047(2)
O5 0.071(2) 0.094(3) 0.088(3) 0.035(2) 0.032(2) 0.025(3)
S1 0.0407(7) 0.0404(8) 0.0454(7) 0.0147(5) -0.0075(5) -0.0015(6)

loop_
_atom_type_symbol
_atom_type_description
_atom_type_scat_dispersion_real
_atom_type_scat_dispersion_imag
_atom_type_scat_source
C C 0.0033 0.0016 'International Tables Vol C Tables 4.2.6.8 and 6.1.1.4'
H H 0.0000 0.0000 'International Tables Vol C Tables 4.2.6.8 and 6.1.1.4'
N N 0.0061 0.0033 'International Tables Vol C Tables 4.2.6.8 and 6.1.1.4'
O O 0.0106 0.0060 'International Tables Vol C Tables 4.2.6.8 and 6.1.1.4'
S S 0.1246 0.1234 'International Tables Vol C Tables 4.2.6.8 and 6.1.1.4'

loop_
_geom_angle_atom_site_label_1
_geom_angle_atom_site_label_2
_geom_angle_atom_site_label_3
_geom_angle
N1 C1 H16A 109.5
N1 C1 H16B 109.5
H16A C1 H16B 109.5
N1 C1 H16C 109.5
H16A C1 H16C 109.5
H16B C1 H16C 109.5
N1 C2 C3 121.8(4)
N1 C2 H15 119.1
C3 C2 H15 119.1
C2 C3 C4 120.6(4)
C2 C3 H14 119.7
C4 C3 H14 119.7
C5 C4 C3 115.8(4)
C5 C4 C7 119.7(4)
C3 C4 C7 124.5(4)
C6 C5 C4 121.7(4)
C6 C5 H18 119.1
C4 C5 H18 119.1
N1 C6 C5 120.3(4)
N1 C6 H17 119.9
C5 C6 H17 119.9
C8 C7 C4 125.8(4)
C8 C7 H12 117.1
C4 C7 H12 117.1
C7 C8 C9 126.9(4)
C7 C8 H11 116.6
C9 C8 H11 116.6
C14 C9 C10 116.4(4)
C14 C9 C8 123.3(4)
C10 C9 C8 120.3(4)
C11 C10 C9 122.5(4)
C11 C10 H9 118.8
C9 C10 H9 118.8
C10 C11 C12 120.5(4)
C10 C11 H6 119.8
C12 C11 H6 119.8
N2 C12 C11 121.7(4)
N2 C12 C13 121.3(4)
C11 C12 C13 116.9(4)
C14 C13 C12 121.7(4)
C14 C13 H7 119.2
C12 C13 H7 119.2
C13 C14 C9 122.1(4)
C13 C14 H8 118.9
C9 C14 H8 118.9
N2 C15 C16 114.5(4)
N2 C15 H2A 108.6
C16 C15 H2A 108.6
N2 C15 H2B 108.6
C16 C15 H2B 108.6
H2A C15 H2B 107.6
C15 C16 H1A 109.5
C15 C16 H1B 109.5
H1A C16 H1B 109.5
C15 C16 H1C 109.5
H1A C16 H1C 109.5
H1B C16 H1C 109.5
C18 C17 H3A 109.5
C18 C17 H3B 109.5
H3A C17 H3B 109.5
C18 C17 H3C 109.5
H3A C17 H3C 109.5
H3B C17 H3C 109.5
N2 C18 C17 114.1(4)
N2 C18 H4A 108.7
C17 C18 H4A 108.7
N2 C18 H4B 108.7
C17 C18 H4B 108.7
H4A C18 H4B 107.6
O1 C19 H19A 109.5
O1 C19 H19B 109.5
H19A C19 H19B 109.5
O1 C19 H19C 109.5
H19A C19 H19C 109.5
H19B C19 H19C 109.5
O1 C20 C21 115.6(4)
O1 C20 C25 124.2(4)
C21 C20 C25 120.1(4)
C22 C21 C20 119.8(4)
C22 C21 H21 120.1
C20 C21 H21 120.1
C23 C22 C21 120.8(4)
C23 C22 H22 119.6
C21 C22 H22 119.6
C22 C23 C24 118.8(4)
C22 C23 S1 121.3(3)
C24 C23 S1 119.9(3)
C25 C24 C23 121.5(4)
C25 C24 H24 119.3
C23 C24 H24 119.3
C24 C25 C20 119.1(4)
C24 C25 H25 120.5
C20 C25 H25 120.5
C6 N1 C2 119.9(4)
C6 N1 C1 120.3(4)
C2 N1 C1 119.9(4)
C12 N2 C15 121.1(3)
C12 N2 C18 121.6(3)
C15 N2 C18 116.6(3)
C20 O1 C19 118.6(3)
H5A O5 H5B 109.4
O3 S1 O4 113.3(3)
O3 S1 O2 111.9(2)
O4 S1 O2 113.0(2)
O3 S1 C23 105.6(2)
O4 S1 C23 105.90(19)
O2 S1 C23 106.5(2)

loop_
_geom_bond_atom_site_label_1
_geom_bond_atom_site_label_2
_geom_bond_distance
C1 N1 1.484(5)
C1 H16A 0.9600
C1 H16B 0.9600
C1 H16C 0.9600
C2 N1 1.344(6)
C2 C3 1.354(6)
C2 H15 0.9300
C3 C4 1.395(6)
C3 H14 0.9300
C4 C5 1.393(5)
C4 C7 1.445(5)
C5 C6 1.367(5)
C5 H18 0.9300
C6 N1 1.332(5)
C6 H17 0.9300
C7 C8 1.329(5)
C7 H12 0.9300
C8 C9 1.452(5)
C8 H11 0.9300
C9 C14 1.392(5)
C9 C10 1.395(5)
C10 C11 1.381(5)
C10 H9 0.9300
C11 C12 1.399(5)
C11 H6 0.9300
C12 N2 1.371(5)
C12 C13 1.409(5)
C13 C14 1.360(5)
C13 H7 0.9300
C14 H8 0.9300
C15 N2 1.457(5)
C15 C16 1.500(6)
C15 H2A 0.9700
C15 H2B 0.9700
C16 H1A 0.9600
C16 H1B 0.9600
C16 H1C 0.9600
C17 C18 1.503(6)
C17 H3A 0.9600
C17 H3B 0.9600
C17 H3C 0.9600
C18 N2 1.461(5)
C18 H4A 0.9700
C18 H4B 0.9700
C19 O1 1.411(5)
C19 H19A 0.9600
C19 H19B 0.9600
C19 H19C 0.9600
C20 O1 1.367(4)
C20 C21 1.377(5)
C20 C25 1.383(6)
C21 C22 1.375(5)
C21 H21 0.9300
C22 C23 1.372(5)
C22 H22 0.9300
C23 C24 1.379(6)
C23 S1 1.779(4)
C24 C25 1.368(6)
C24 H24 0.9300
C25 H25 0.9300
O2 S1 1.434(4)
O3 S1 1.418(3)
O4 S1 1.423(3)
O5 H5A 0.8498
O5 H5B 0.8501

loop_
_geom_hbond_atom_site_label_D
_geom_hbond_atom_site_label_H
_geom_hbond_atom_site_label_A
_geom_hbond_site_symmetry_A
_geom_hbond_distance_DH
_geom_hbond_distance_HA
_geom_hbond_distance_DA
_geom_hbond_angle_DHA
O5 H5A O3 1_555 0.85 2.06 2.891(6) 165
O5 H5B O3 2_576 0.85 2.06 2.882(6) 162
C3 H14 O5 1_655 0.93 2.49 3.394(6) 163
C6 H17 O4 2_766 0.93 2.33 3.247(6) 169
C7 H12 O2 2_666 0.93 2.58 3.476(6) 162
C19 H19A O2 1_655 0.96 2.53 3.423(6) 155

loop_
_geom_torsion_atom_site_label_1
_geom_torsion_atom_site_label_2
_geom_torsion_atom_site_label_3
_geom_torsion_atom_site_label_4
_geom_torsion
N1 C2 C3 C4 -0.1(7)
C2 C3 C4 C5 1.2(7)
C2 C3 C4 C7 -178.7(4)
C3 C4 C5 C6 -1.9(6)
C7 C4 C5 C6 178.0(4)
C4 C5 C6 N1 1.5(7)
C5 C4 C7 C8 -173.2(4)
C3 C4 C7 C8 6.7(7)
C4 C7 C8 C9 178.7(4)
C7 C8 C9 C14 -0.9(7)
C7 C8 C9 C10 177.3(4)
C14 C9 C10 C11 -0.2(6)
C8 C9 C10 C11 -178.5(4)
C9 C10 C11 C12 1.1(6)
C10 C11 C12 N2 175.9(4)
C10 C11 C12 C13 -1.1(6)
N2 C12 C13 C14 -176.7(4)
C11 C12 C13 C14 0.3(6)
C12 C13 C14 C9 0.6(6)
C10 C9 C14 C13 -0.6(6)
C8 C9 C14 C13 177.6(4)
O1 C20 C21 C22 -179.3(4)
C25 C20 C21 C22 2.0(6)
C20 C21 C22 C23 -1.3(6)
C21 C22 C23 C24 0.3(6)
C21 C22 C23 S1 179.4(3)
C22 C23 C24 C25 0.1(7)
S1 C23 C24 C25 -179.0(4)
C23 C24 C25 C20 0.5(7)
O1 C20 C25 C24 179.9(4)
C21 C20 C25 C24 -1.5(7)
C5 C6 N1 C2 -0.2(6)
C5 C6 N1 C1 179.1(4)
C3 C2 N1 C6 -0.5(7)
C3 C2 N1 C1 -179.8(4)
C11 C12 N2 C15 13.1(6)
C13 C12 N2 C15 -170.1(4)
C11 C12 N2 C18 -176.2(4)
C13 C12 N2 C18 0.6(6)
C16 C15 N2 C12 77.0(5)
C16 C15 N2 C18 -94.1(5)
C17 C18 N2 C12 -81.7(5)
C17 C18 N2 C15 89.4(5)
C21 C20 O1 C19 -177.8(4)
C25 C20 O1 C19 0.9(6)
C22 C23 S1 O3 108.6(4)
C24 C23 S1 O3 -72.3(4)
C22 C23 S1 O4 -131.0(4)
C24 C23 S1 O4 48.1(4)
C22 C23 S1 O2 -10.4(4)
C24 C23 S1 O2 168.6(4)

_cod_database_fobs_code 2242767
